data_7126636
loop_
_publ_author_name
'Shircliff, Anthony D.'
'Burke, Benjamin P.'
'Davilla, Dustin J.'
'Burgess, Gwendolyn E.'
'Okorocha, Faith A.'
'Shrestha, Alina'
'Allbritton, Elisabeth M. A.'
'Nguyen, Phillip T.'
'Lamar, Rachael L.'
'Jones, Donald G.'
'Gorbet, Michael-Joseph'
'Allen, Michael B.'
'Eze, John I.'
'Fernandez, Andrea T.'
'Ramirez, Daniel'
'Archibald, Stephen J.'
'Prior, Timothy J.'
'Krause, Jeanette A.'
'Oliver, Allen G.'
'Hubin, Timothy J.'

_publ_section_title
;
 An ethylene cross-bridged pentaazamacrocycle and its Cu<sup>2+</sup>
 complex: constrained ligand topology and excellent kinetic stability.
;
_journal_issue 54
_journal_name_full 'Chemical communications (Cambridge, England)'
_journal_page_first 7519
_journal_page_last 7522
_journal_paper_doi 10.1039/d0cc00919a
_journal_volume 56
_journal_year 2020
_chemical_formula_moiety
;
8(C15 H31 N5), 5(C H4 O), 16(I), 8(H2 O)
;
_chemical_formula_sum 'C15.62 H35.5 I2 N5 O1.62'
_chemical_formula_weight 573.29
_space_group_crystal_system monoclinic
_space_group_IT_number 15
_space_group_name_Hall '-C 2yc'
_space_group_name_H-M_alt 'C 1 2/c 1'
_atom_sites_solution_hydrogens mixed
_audit_creation_method SHELXL-2018/3
_audit_update_record
;
2020-02-03 deposited with the CCDC.	2020-06-01 downloaded from the CCDC.
;
_cell_angle_alpha 90
_cell_angle_beta 97.514(2)
_cell_angle_gamma 90
_cell_formula_units_Z 8
_cell_length_a 16.5537(9)
_cell_length_b 18.0400(9)
_cell_length_c 15.0137(7)
_cell_measurement_reflns_used 9732
_cell_measurement_temperature 150(2)
_cell_measurement_theta_max 29.066
_cell_measurement_theta_min 2.3155
_cell_volume 4445.0(4)
_computing_cell_refinement 'Bruker SAINT v8.38A'
_computing_data_collection 'Bruker APEX3 v2016.9.0'
_computing_data_reduction 'Bruker SAINT v8.38A'
_computing_structure_refinement 'SHELXL-2018/3 (Sheldrick, 2018)'
_computing_structure_solution 'SHELXT 2014/5 (Sheldrick, 2014)'
_diffrn_ambient_temperature 150(2)
_diffrn_measured_fraction_theta_full 0.999
_diffrn_measured_fraction_theta_max 0.999
_diffrn_measurement_device_type 'Bruker PHOTON-II'
_diffrn_measurement_method 'omega-phi scans'
_diffrn_radiation_type synchrotron
_diffrn_radiation_wavelength 0.7288
_diffrn_reflns_av_R_equivalents 0.0532
_diffrn_reflns_av_unetI/netI 0.0292
_diffrn_reflns_Laue_measured_fraction_full 0.999
_diffrn_reflns_Laue_measured_fraction_max 0.999
_diffrn_reflns_limit_h_max 22
_diffrn_reflns_limit_h_min -22
_diffrn_reflns_limit_k_max 24
_diffrn_reflns_limit_k_min -24
_diffrn_reflns_limit_l_max 20
_diffrn_reflns_limit_l_min -19
_diffrn_reflns_number 50133
_diffrn_reflns_point_group_measured_fraction_full 0.999
_diffrn_reflns_point_group_measured_fraction_max 0.999
_diffrn_reflns_theta_full 25.930
_diffrn_reflns_theta_max 29.100
_diffrn_reflns_theta_min 2.112
_diffrn_source 'Beamline 12.2.1 at the Advanced Light Source (ALS)'
_exptl_absorpt_coefficient_mu 3.006
_exptl_absorpt_correction_T_max 0.7458
_exptl_absorpt_correction_T_min 0.6624
_exptl_absorpt_correction_type multi-scan
_exptl_absorpt_process_details 'SADABS v2016.2 (Sheldrick)'
_exptl_crystal_colour colourless
_exptl_crystal_density_diffrn 1.713
_exptl_crystal_description plate
_exptl_crystal_F_000 2266
_exptl_crystal_size_max 0.100
_exptl_crystal_size_mid 0.056
_exptl_crystal_size_min 0.036
_refine_diff_density_max 0.615
_refine_diff_density_min -0.869
_refine_diff_density_rms 0.090
_refine_ls_extinction_method none
_refine_ls_goodness_of_fit_ref 1.076
_refine_ls_hydrogen_treatment mixed
_refine_ls_matrix_type full
_refine_ls_number_parameters 242
_refine_ls_number_reflns 5526
_refine_ls_number_restraints 6
_refine_ls_restrained_S_all 1.076
_refine_ls_R_factor_all 0.0307
_refine_ls_R_factor_gt 0.0258
_refine_ls_shift/su_max 0.002
_refine_ls_shift/su_mean 0.000
_refine_ls_structure_factor_coef Fsqd
_refine_ls_weighting_details 'w=1/[\s^2^(Fo^2^)+(0.0142P)^2^+10.0003P] where P=(Fo^2^+2Fc^2^)/3'
_refine_ls_weighting_scheme calc
_refine_ls_wR_factor_gt 0.0532
_refine_ls_wR_factor_ref 0.0560
_reflns_Friedel_coverage 0.000
_reflns_number_gt 4913
_reflns_number_total 5526
_reflns_threshold_expression 'I > 2\s(I)'
_cod_data_source_file d0cc00919a2.cif
_cod_data_source_block shelx
_cod_depositor_comments 'Adding full bibliography for 7126634--7126636.cif.'
_cod_original_sg_symbol_H-M 'C 2/c'
_cod_original_formula_sum 'C15.62 H35.50 I2 N5 O1.62'
_cod_database_code 7126636
_shelx_shelxl_version_number 2018/3
_shelx_space_group_comment
;
The symmetry employed for this shelxl refinement is uniquely defined
by the following loop, which should always be used as a source of
symmetry information in preference to the above space-group names.
They are only intended as comments.
;

loop_
_space_group_symop_operation_xyz
'x, y, z'
'-x, y, -z+1/2'
'x+1/2, y+1/2, z'
'-x+1/2, y+1/2, -z+1/2'
'-x, -y, -z'
'x, -y, z-1/2'
'-x+1/2, -y+1/2, -z'
'x+1/2, -y+1/2, z-1/2'

loop_
_atom_site_label
_atom_site_type_symbol
_atom_site_fract_x
_atom_site_fract_y
_atom_site_fract_z
_atom_site_U_iso_or_equiv
_atom_site_adp_type
_atom_site_occupancy
_atom_site_site_symmetry_order
_atom_site_calc_flag
_atom_site_refinement_flags_posn
_atom_site_refinement_flags_adp
_atom_site_refinement_flags_occupancy
_atom_site_disorder_assembly
_atom_site_disorder_group
I2 I 0.500000 0.56649(2) 0.250000 0.02481(6) Uani 1 2 d S T P . .
I3 I 0.000000 0.30004(2) 0.750000 0.02750(6) Uani 1 2 d S T P . .
I1 I 0.18827(2) 0.36902(2) 0.32590(2) 0.03216(6) Uani 1 1 d . . . . .
N5 N 0.36945(12) 0.70646(10) 0.45900(13) 0.0199(4) Uani 1 1 d . . . . .
N3 N 0.42825(12) 0.59622(11) 0.53832(13) 0.0203(4) Uani 1 1 d . . . . .
N4 N 0.59089(13) 0.70393(11) 0.50154(14) 0.0243(4) Uani 1 1 d . . . . .
N1 N 0.23661(12) 0.61269(11) 0.37647(14) 0.0241(4) Uani 1 1 d . . . . .
N2 N 0.25970(12) 0.59692(11) 0.52889(13) 0.0227(4) Uani 1 1 d . . . . .
C12 C 0.38269(14) 0.62588(12) 0.45860(15) 0.0189(5) Uani 1 1 d . . . . .
H12 H 0.410579 0.612478 0.405635 0.023 Uiso 1 1 calc R U . . .
C11 C 0.30064(14) 0.58628(13) 0.45106(15) 0.0203(5) Uani 1 1 d . . . . .
H11 H 0.309706 0.532002 0.443132 0.024 Uiso 1 1 calc R U . . .
C8 C 0.44350(15) 0.75059(13) 0.48162(16) 0.0223(5) Uani 1 1 d . . . . .
H8A H 0.459313 0.748285 0.547473 0.027 Uiso 1 1 calc R U . . .
H8B H 0.430417 0.802920 0.465948 0.027 Uiso 1 1 calc R U . . .
C5 C 0.51627(14) 0.58604(13) 0.54340(17) 0.0236(5) Uani 1 1 d . . . . .
H5A H 0.528376 0.571476 0.482960 0.028 Uiso 1 1 calc R U . . .
H5B H 0.531793 0.543793 0.584142 0.028 Uiso 1 1 calc R U . . .
C9 C 0.31955(15) 0.72898(14) 0.37601(16) 0.0253(5) Uani 1 1 d . . . . .
H9A H 0.344330 0.710845 0.323556 0.030 Uiso 1 1 calc R U . . .
H9B H 0.316478 0.783737 0.372717 0.030 Uiso 1 1 calc R U . . .
C7 C 0.51757(15) 0.72764(14) 0.43584(16) 0.0237(5) Uani 1 1 d . . . . .
H7A H 0.501541 0.686148 0.394089 0.028 Uiso 1 1 calc R U . . .
H7B H 0.533565 0.769842 0.399786 0.028 Uiso 1 1 calc R U . . .
C6 C 0.57115(16) 0.65108(14) 0.57490(16) 0.0253(5) Uani 1 1 d . . . . .
H6A H 0.622998 0.631271 0.606247 0.030 Uiso 1 1 calc R U . . .
H6B H 0.544779 0.679777 0.619343 0.030 Uiso 1 1 calc R U . . .
C3 C 0.30887(16) 0.57036(14) 0.61063(16) 0.0265(5) Uani 1 1 d . . . . .
H3A H 0.315699 0.515950 0.607408 0.032 Uiso 1 1 calc R U . . .
H3B H 0.281029 0.581749 0.663492 0.032 Uiso 1 1 calc R U . . .
C2 C 0.18121(16) 0.56004(15) 0.50444(19) 0.0308(6) Uani 1 1 d . . . . .
H2A H 0.140379 0.577678 0.542223 0.037 Uiso 1 1 calc R U . . .
H2B H 0.186684 0.505571 0.510559 0.037 Uiso 1 1 calc R U . . .
C14 C 0.65085(16) 0.66882(16) 0.44755(18) 0.0310(6) Uani 1 1 d . . . . .
H14A H 0.626404 0.624600 0.417114 0.046 Uiso 1 1 calc R U . . .
H14B H 0.700013 0.654690 0.487563 0.046 Uiso 1 1 calc R U . . .
H14C H 0.665266 0.704239 0.402713 0.046 Uiso 1 1 calc R U . . .
O1W O 0.0702(2) 0.44460(16) 0.6173(2) 0.0785(9) Uani 1 1 d D . . . .
H1D H 0.040403 0.489122 0.618129 0.118 Uiso 1 1 d DG U . . .
H1C H 0.046537 0.415318 0.658367 0.118 Uiso 1 1 d DG U . . .
C15 C 0.63013(17) 0.77095(15) 0.54834(18) 0.0314(6) Uani 1 1 d . . . . .
H15A H 0.649146 0.804288 0.503929 0.047 Uiso 1 1 calc R U . . .
H15B H 0.676529 0.755401 0.591634 0.047 Uiso 1 1 calc R U . . .
H15C H 0.590320 0.796853 0.579988 0.047 Uiso 1 1 calc R U . . .
C10 C 0.23485(16) 0.69682(14) 0.37445(17) 0.0271(5) Uani 1 1 d . . . . .
H10A H 0.200125 0.713641 0.319456 0.032 Uiso 1 1 calc R U . . .
H10B H 0.210491 0.715366 0.426995 0.032 Uiso 1 1 calc R U . . .
C4 C 0.39189(16) 0.60790(14) 0.62052(16) 0.0246(5) Uani 1 1 d . . . . .
H4A H 0.385753 0.661643 0.631194 0.030 Uiso 1 1 calc R U . . .
H4B H 0.427459 0.586669 0.672390 0.030 Uiso 1 1 calc R U . . .
C13 C 0.25015(18) 0.58196(16) 0.28716(17) 0.0334(6) Uani 1 1 d . . . . .
H13A H 0.302755 0.599281 0.271917 0.050 Uiso 1 1 calc R U . . .
H13B H 0.206466 0.598771 0.241213 0.050 Uiso 1 1 calc R U . . .
H13C H 0.250113 0.527681 0.289802 0.050 Uiso 1 1 calc R U . . .
C1 C 0.15771(16) 0.58239(16) 0.40645(19) 0.0328(6) Uani 1 1 d . . . . .
H1A H 0.114784 0.620942 0.401034 0.039 Uiso 1 1 calc R U . . .
H1B H 0.137559 0.539053 0.369623 0.039 Uiso 1 1 calc R U . . .
C17 C -0.0234(4) 0.4091(3) 0.3452(4) 0.0598(16) Uani 0.625 1 d D . P A 1
H17A H -0.026717 0.453972 0.308169 0.090 Uiso 0.625 1 calc DR U P A 1
H17B H -0.078351 0.390112 0.348561 0.090 Uiso 0.625 1 calc DR U P A 1
H17C H 0.008565 0.371380 0.318331 0.090 Uiso 0.625 1 calc DR U P A 1
O16 O 0.0143(2) 0.4258(2) 0.4315(3) 0.0516(9) Uani 0.625 1 d D . P A 1
H16 H 0.0669(12) 0.419(4) 0.431(3) 0.077 Uiso 0.625 1 d D U P B 1

loop_
_atom_site_aniso_label
_atom_site_aniso_U_11
_atom_site_aniso_U_22
_atom_site_aniso_U_33
_atom_site_aniso_U_23
_atom_site_aniso_U_13
_atom_site_aniso_U_12
I2 0.03228(14) 0.02453(12) 0.01850(10) 0.000 0.00664(9) 0.000
I3 0.03155(14) 0.02987(13) 0.02033(11) 0.000 0.00055(9) 0.000
I1 0.03515(11) 0.03359(10) 0.02892(9) 0.00136(7) 0.00866(7) -0.00241(7)
N5 0.0198(10) 0.0164(9) 0.0233(9) 0.0033(7) 0.0023(8) 0.0003(8)
N3 0.0169(10) 0.0221(10) 0.0222(9) 0.0050(8) 0.0037(8) 0.0017(8)
N4 0.0197(11) 0.0254(11) 0.0285(10) 0.0005(8) 0.0059(8) -0.0032(8)
N1 0.0184(11) 0.0255(11) 0.0277(10) 0.0010(8) 0.0009(8) 0.0000(8)
N2 0.0180(10) 0.0236(10) 0.0282(10) 0.0033(8) 0.0094(8) 0.0003(8)
C12 0.0171(12) 0.0191(11) 0.0209(10) 0.0011(8) 0.0042(9) -0.0002(9)
C11 0.0194(12) 0.0184(11) 0.0235(11) 0.0025(9) 0.0047(9) 0.0014(9)
C8 0.0225(13) 0.0200(12) 0.0244(11) -0.0003(9) 0.0026(9) -0.0016(9)
C5 0.0192(12) 0.0215(12) 0.0305(12) 0.0034(10) 0.0040(10) 0.0019(10)
C9 0.0269(14) 0.0225(12) 0.0259(12) 0.0055(10) 0.0010(10) 0.0000(10)
C7 0.0247(13) 0.0227(12) 0.0242(11) 0.0025(9) 0.0053(10) -0.0038(10)
C6 0.0240(13) 0.0271(13) 0.0251(12) 0.0022(10) 0.0044(10) -0.0022(10)
C3 0.0297(14) 0.0262(13) 0.0256(12) 0.0050(10) 0.0109(10) 0.0040(11)
C2 0.0202(13) 0.0307(14) 0.0434(15) 0.0063(11) 0.0112(11) 0.0010(11)
C14 0.0222(14) 0.0352(15) 0.0371(14) -0.0057(12) 0.0099(11) -0.0032(11)
O1W 0.094(2) 0.0516(17) 0.101(2) 0.0152(16) 0.0529(19) -0.0018(15)
C15 0.0288(15) 0.0329(15) 0.0329(13) -0.0047(11) 0.0052(11) -0.0085(12)
C10 0.0257(14) 0.0240(13) 0.0302(13) 0.0043(10) -0.0013(10) 0.0059(10)
C4 0.0303(14) 0.0223(12) 0.0215(11) 0.0014(9) 0.0047(10) 0.0001(10)
C13 0.0343(16) 0.0377(16) 0.0270(13) -0.0038(11) -0.0004(11) -0.0028(12)
C1 0.0187(13) 0.0353(15) 0.0444(16) 0.0005(12) 0.0043(11) -0.0037(11)
C17 0.057(4) 0.048(3) 0.075(4) 0.005(3) 0.014(3) 0.006(3)
O16 0.034(2) 0.050(2) 0.073(3) 0.0047(19) 0.0161(19) 0.0004(17)

loop_
_atom_type_symbol
_atom_type_description
_atom_type_scat_dispersion_real
_atom_type_scat_dispersion_imag
_atom_type_scat_source
C C 0.0034 0.0017 'International Tables Vol C Tables 4.2.6.8 and 6.1.1.4'
H H 0.0000 0.0000 'International Tables Vol C Tables 4.2.6.8 and 6.1.1.4'
I I -0.3993 1.9038 'International Tables Vol C Tables 4.2.6.8 and 6.1.1.4'
N N 0.0065 0.0035 'International Tables Vol C Tables 4.2.6.8 and 6.1.1.4'
O O 0.0115 0.0064 'International Tables Vol C Tables 4.2.6.8 and 6.1.1.4'

loop_
_geom_angle_atom_site_label_1
_geom_angle_atom_site_label_2
_geom_angle_atom_site_label_3
_geom_angle
_geom_angle_site_symmetry_1
_geom_angle_site_symmetry_3
_geom_angle_publ_flag
C9 N5 C8 114.20(18) . . ?
C9 N5 C12 109.86(18) . . ?
C8 N5 C12 114.70(18) . . ?
C12 N3 C4 115.02(19) . . ?
C12 N3 C5 120.22(19) . . ?
C4 N3 C5 119.57(19) . . ?
C14 N4 C15 108.42(19) . . ?
C14 N4 C7 107.22(19) . . ?
C15 N4 C7 109.66(19) . . ?
C14 N4 C6 110.21(19) . . ?
C15 N4 C6 106.61(19) . . ?
C7 N4 C6 114.59(19) . . ?
C13 N1 C11 111.96(19) . . ?
C13 N1 C10 111.0(2) . . ?
C11 N1 C10 109.82(18) . . ?
C13 N1 C1 111.3(2) . . ?
C11 N1 C1 102.18(18) . . ?
C10 N1 C1 110.3(2) . . ?
C11 N2 C3 111.62(19) . . ?
C11 N2 C2 103.46(19) . . ?
C3 N2 C2 116.1(2) . . ?
N3 C12 N5 115.37(19) . . ?
N3 C12 C11 104.68(18) . . ?
N5 C12 C11 109.36(18) . . ?
N3 C12 H12 109.1 . . ?
N5 C12 H12 109.1 . . ?
C11 C12 H12 109.1 . . ?
N2 C11 N1 101.54(18) . . ?
N2 C11 C12 112.75(19) . . ?
N1 C11 C12 115.96(18) . . ?
N2 C11 H11 108.7 . . ?
N1 C11 H11 108.7 . . ?
C12 C11 H11 108.7 . . ?
N5 C8 C7 116.24(19) . . ?
N5 C8 H8A 108.2 . . ?
C7 C8 H8A 108.2 . . ?
N5 C8 H8B 108.2 . . ?
C7 C8 H8B 108.2 . . ?
H8A C8 H8B 107.4 . . ?
N3 C5 C6 118.1(2) . . ?
N3 C5 H5A 107.8 . . ?
C6 C5 H5A 107.8 . . ?
N3 C5 H5B 107.8 . . ?
C6 C5 H5B 107.8 . . ?
H5A C5 H5B 107.1 . . ?
N5 C9 C10 109.02(19) . . ?
N5 C9 H9A 109.9 . . ?
C10 C9 H9A 109.9 . . ?
N5 C9 H9B 109.9 . . ?
C10 C9 H9B 109.9 . . ?
H9A C9 H9B 108.3 . . ?
N4 C7 C8 113.61(19) . . ?
N4 C7 H7A 108.8 . . ?
C8 C7 H7A 108.8 . . ?
N4 C7 H7B 108.8 . . ?
C8 C7 H7B 108.8 . . ?
H7A C7 H7B 107.7 . . ?
C5 C6 N4 115.7(2) . . ?
C5 C6 H6A 108.4 . . ?
N4 C6 H6A 108.4 . . ?
C5 C6 H6B 108.4 . . ?
N4 C6 H6B 108.4 . . ?
H6A C6 H6B 107.4 . . ?
N2 C3 C4 109.43(19) . . ?
N2 C3 H3A 109.8 . . ?
C4 C3 H3A 109.8 . . ?
N2 C3 H3B 109.8 . . ?
C4 C3 H3B 109.8 . . ?
H3A C3 H3B 108.2 . . ?
N2 C2 C1 103.2(2) . . ?
N2 C2 H2A 111.1 . . ?
C1 C2 H2A 111.1 . . ?
N2 C2 H2B 111.1 . . ?
C1 C2 H2B 111.1 . . ?
H2A C2 H2B 109.1 . . ?
N4 C14 H14A 109.5 . . ?
N4 C14 H14B 109.5 . . ?
H14A C14 H14B 109.5 . . ?
N4 C14 H14C 109.5 . . ?
H14A C14 H14C 109.5 . . ?
H14B C14 H14C 109.5 . . ?
H1D O1W H1C 101.9 . . ?
N4 C15 H15A 109.5 . . ?
N4 C15 H15B 109.5 . . ?
H15A C15 H15B 109.5 . . ?
N4 C15 H15C 109.5 . . ?
H15A C15 H15C 109.5 . . ?
H15B C15 H15C 109.5 . . ?
C9 C10 N1 111.5(2) . . ?
C9 C10 H10A 109.3 . . ?
N1 C10 H10A 109.3 . . ?
C9 C10 H10B 109.3 . . ?
N1 C10 H10B 109.3 . . ?
H10A C10 H10B 108.0 . . ?
N3 C4 C3 108.7(2) . . ?
N3 C4 H4A 109.9 . . ?
C3 C4 H4A 109.9 . . ?
N3 C4 H4B 109.9 . . ?
C3 C4 H4B 109.9 . . ?
H4A C4 H4B 108.3 . . ?
N1 C13 H13A 109.5 . . ?
N1 C13 H13B 109.5 . . ?
H13A C13 H13B 109.5 . . ?
N1 C13 H13C 109.5 . . ?
H13A C13 H13C 109.5 . . ?
H13B C13 H13C 109.5 . . ?
C2 C1 N1 104.9(2) . . ?
C2 C1 H1A 110.8 . . ?
N1 C1 H1A 110.8 . . ?
C2 C1 H1B 110.8 . . ?
N1 C1 H1B 110.8 . . ?
H1A C1 H1B 108.8 . . ?
O16 C17 H17A 109.5 . . ?
O16 C17 H17B 109.5 . . ?
H17A C17 H17B 109.5 . . ?
O16 C17 H17C 109.5 . . ?
H17A C17 H17C 109.5 . . ?
H17B C17 H17C 109.5 . . ?
C17 O16 H16 106(3) . . ?

loop_
_geom_bond_atom_site_label_1
_geom_bond_atom_site_label_2
_geom_bond_distance
_geom_bond_site_symmetry_2
_geom_bond_publ_flag
N5 C9 1.460(3) . ?
N5 C8 1.464(3) . ?
N5 C12 1.470(3) . ?
N3 C12 1.432(3) . ?
N3 C4 1.457(3) . ?
N3 C5 1.461(3) . ?
N4 C14 1.501(3) . ?
N4 C15 1.503(3) . ?
N4 C7 1.522(3) . ?
N4 C6 1.524(3) . ?
N1 C13 1.495(3) . ?
N1 C11 1.515(3) . ?
N1 C10 1.518(3) . ?
N1 C1 1.537(3) . ?
N2 C11 1.438(3) . ?
N2 C3 1.462(3) . ?
N2 C2 1.463(3) . ?
C12 C11 1.526(3) . ?
C12 H12 1.0000 . ?
C11 H11 1.0000 . ?
C8 C7 1.539(3) . ?
C8 H8A 0.9900 . ?
C8 H8B 0.9900 . ?
C5 C6 1.521(3) . ?
C5 H5A 0.9900 . ?
C5 H5B 0.9900 . ?
C9 C10 1.515(4) . ?
C9 H9A 0.9900 . ?
C9 H9B 0.9900 . ?
C7 H7A 0.9900 . ?
C7 H7B 0.9900 . ?
C6 H6A 0.9900 . ?
C6 H6B 0.9900 . ?
C3 C4 1.522(4) . ?
C3 H3A 0.9900 . ?
C3 H3B 0.9900 . ?
C2 C1 1.526(4) . ?
C2 H2A 0.9900 . ?
C2 H2B 0.9900 . ?
C14 H14A 0.9800 . ?
C14 H14B 0.9800 . ?
C14 H14C 0.9800 . ?
O1W H1D 0.944 . ?
O1W H1C 0.9362 . ?
C15 H15A 0.9800 . ?
C15 H15B 0.9800 . ?
C15 H15C 0.9800 . ?
C10 H10A 0.9900 . ?
C10 H10B 0.9900 . ?
C4 H4A 0.9900 . ?
C4 H4B 0.9900 . ?
C13 H13A 0.9800 . ?
C13 H13B 0.9800 . ?
C13 H13C 0.9800 . ?
C1 H1A 0.9900 . ?
C1 H1B 0.9900 . ?
C17 O16 1.396(7) . ?
C17 H17A 0.9800 . ?
C17 H17B 0.9800 . ?
C17 H17C 0.9800 . ?
O16 H16 0.881(19) . ?

loop_
_geom_torsion_atom_site_label_1
_geom_torsion_atom_site_label_2
_geom_torsion_atom_site_label_3
_geom_torsion_atom_site_label_4
_geom_torsion
_geom_torsion_site_symmetry_1
_geom_torsion_site_symmetry_2
_geom_torsion_site_symmetry_3
_geom_torsion_site_symmetry_4
_geom_torsion_publ_flag
C4 N3 C12 N5 60.3(3) . . . . ?
C5 N3 C12 N5 -94.2(2) . . . . ?
C4 N3 C12 C11 -60.0(2) . . . . ?
C5 N3 C12 C11 145.6(2) . . . . ?
C9 N5 C12 N3 -177.57(19) . . . . ?
C8 N5 C12 N3 52.2(3) . . . . ?
C9 N5 C12 C11 -59.9(2) . . . . ?
C8 N5 C12 C11 169.84(18) . . . . ?
C3 N2 C11 N1 176.43(18) . . . . ?
C2 N2 C11 N1 50.8(2) . . . . ?
C3 N2 C11 C12 -58.8(3) . . . . ?
C2 N2 C11 C12 175.60(19) . . . . ?
C13 N1 C11 N2 -158.5(2) . . . . ?
C10 N1 C11 N2 77.8(2) . . . . ?
C1 N1 C11 N2 -39.3(2) . . . . ?
C13 N1 C11 C12 78.9(3) . . . . ?
C10 N1 C11 C12 -44.8(3) . . . . ?
C1 N1 C11 C12 -161.8(2) . . . . ?
N3 C12 C11 N2 57.9(2) . . . . ?
N5 C12 C11 N2 -66.3(2) . . . . ?
N3 C12 C11 N1 174.32(18) . . . . ?
N5 C12 C11 N1 50.2(3) . . . . ?
C9 N5 C8 C7 -83.5(3) . . . . ?
C12 N5 C8 C7 44.6(3) . . . . ?
C12 N3 C5 C6 87.2(3) . . . . ?
C4 N3 C5 C6 -66.1(3) . . . . ?
C8 N5 C9 C10 -162.8(2) . . . . ?
C12 N5 C9 C10 66.7(2) . . . . ?
C14 N4 C7 C8 168.6(2) . . . . ?
C15 N4 C7 C8 -73.9(2) . . . . ?
C6 N4 C7 C8 45.9(3) . . . . ?
N5 C8 C7 N4 -118.6(2) . . . . ?
N3 C5 C6 N4 -89.0(3) . . . . ?
C14 N4 C6 C5 -74.0(3) . . . . ?
C15 N4 C6 C5 168.5(2) . . . . ?
C7 N4 C6 C5 47.0(3) . . . . ?
C11 N2 C3 C4 55.3(3) . . . . ?
C2 N2 C3 C4 173.5(2) . . . . ?
C11 N2 C2 C1 -41.1(2) . . . . ?
C3 N2 C2 C1 -163.8(2) . . . . ?
N5 C9 C10 N1 -61.3(3) . . . . ?
C13 N1 C10 C9 -75.2(3) . . . . ?
C11 N1 C10 C9 49.2(3) . . . . ?
C1 N1 C10 C9 161.0(2) . . . . ?
C12 N3 C4 C3 60.6(3) . . . . ?
C5 N3 C4 C3 -144.8(2) . . . . ?
N2 C3 C4 N3 -54.1(3) . . . . ?
N2 C2 C1 N1 15.3(3) . . . . ?
C13 N1 C1 C2 133.9(2) . . . . ?
C11 N1 C1 C2 14.2(2) . . . . ?
C10 N1 C1 C2 -102.5(2) . . . . ?
